data_7009855
loop_
_publ_author_name
'Biradha, Kumar'
'Fujita, Makoto'

_publ_section_title
;
 Co-ordination polymers containing square grids of dimension
 15&#x2005;\\times &#x2005;15 \%A&#x200A;&#x2020;
;
_journal_issue 21
_journal_name_full 'Journal of the Chemical Society, Dalton Transactions'
_journal_page_first 3805
_journal_paper_doi 10.1039/b004054l
_journal_year 2000
_chemical_formula_sum 'C62 H37 Cu N8 O6'
_chemical_formula_weight 1053.54
_chemical_name_systematic
; 
 ? 
;
_space_group_IT_number 15
_symmetry_cell_setting monoclinic
_symmetry_space_group_name_Hall '-C 2yc'
_symmetry_space_group_name_H-M 'C 1 2/c 1'
_atom_sites_solution_hydrogens geom
_atom_sites_solution_primary direct
_atom_sites_solution_secondary difmap
_audit_creation_method SHELXL-97
_cell_angle_alpha 90.00
_cell_angle_beta 101.439(2)
_cell_angle_gamma 90.00
_cell_formula_units_Z 4
_cell_length_a 13.7922(15)
_cell_length_b 24.529(3)
_cell_length_c 15.5154(17)
_cell_measurement_temperature 193(2)
_cell_volume 5144.7(10)
_computing_structure_refinement 'SHELXL-97 (Sheldrick, 1997)'
_computing_structure_solution 'SHELXS-97 (Sheldrick, 1990)'
_diffrn_ambient_temperature 193(2)
_diffrn_measured_fraction_theta_full 0.993
_diffrn_measured_fraction_theta_max 0.993
_diffrn_radiation_monochromator graphite
_diffrn_radiation_source 'fine-focus sealed tube'
_diffrn_radiation_type MoK\a
_diffrn_radiation_wavelength 0.71073
_diffrn_reflns_av_R_equivalents 0.0911
_diffrn_reflns_av_sigmaI/netI 0.1799
_diffrn_reflns_limit_h_max 17
_diffrn_reflns_limit_h_min -18
_diffrn_reflns_limit_k_max 24
_diffrn_reflns_limit_k_min -32
_diffrn_reflns_limit_l_max 20
_diffrn_reflns_limit_l_min -20
_diffrn_reflns_number 16867
_diffrn_reflns_theta_full 27.94
_diffrn_reflns_theta_max 27.94
_diffrn_reflns_theta_min 1.72
_exptl_absorpt_coefficient_mu 0.487
_exptl_absorpt_correction_T_max 0.9305
_exptl_absorpt_correction_T_min 0.9305
_exptl_crystal_density_diffrn 1.360
_exptl_crystal_density_method 'not measured'
_exptl_crystal_F_000 2168
_exptl_crystal_size_max 0.15
_exptl_crystal_size_mid 0.15
_exptl_crystal_size_min 0.15
_refine_diff_density_max 1.339
_refine_diff_density_min -1.212
_refine_diff_density_rms 0.096
_refine_ls_extinction_method none
_refine_ls_goodness_of_fit_ref 0.857
_refine_ls_hydrogen_treatment mixed
_refine_ls_matrix_type full
_refine_ls_number_parameters 375
_refine_ls_number_reflns 6148
_refine_ls_number_restraints 0
_refine_ls_restrained_S_all 0.857
_refine_ls_R_factor_all 0.1742
_refine_ls_R_factor_gt 0.0703
_refine_ls_shift/su_max 3.579
_refine_ls_shift/su_mean 0.202
_refine_ls_structure_factor_coef Fsqd
_refine_ls_weighting_details 'calc w=1/[\s^2^(Fo^2^)+(0.1123P)^2^+0.0000P] where P=(Fo^2^+2Fc^2^)/3'
_refine_ls_weighting_scheme calc
_refine_ls_wR_factor_gt 0.1752
_refine_ls_wR_factor_ref 0.2104
_reflns_number_gt 2550
_reflns_number_total 6148
_reflns_threshold_expression >2sigma(I)
_cod_data_source_file b004054l.txt
_cod_data_source_block 8
_cod_depositor_comments
;
The following automatic conversions were performed:
'_symmetry_cell_setting' value 'Monoclinic' changed to 'monoclinic'
according to '/home/saulius/struct/CIF-dictionaries/cif_core.dic'
dictionary named 'cif_core.dic' version 2.4.1 from 2010-06-29.

Automatic conversion script
Id: cif_fix_enum 1527 2010-12-29 10:47:43Z saulius 
;
_cod_original_cell_volume 5144.8(10)
_cod_original_sg_symbol_H-M C2/c
_cod_database_code 7009855

loop_
_symmetry_equiv_pos_as_xyz
'x, y, z'
'-x, y, -z+1/2'
'x+1/2, y+1/2, z'
'-x+1/2, y+1/2, -z+1/2'
'-x, -y, -z'
'x, -y, z-1/2'
'-x+1/2, -y+1/2, -z'
'x+1/2, -y+1/2, z-1/2'

loop_
_atom_site_label
_atom_site_type_symbol
_atom_site_fract_x
_atom_site_fract_y
_atom_site_fract_z
_atom_site_U_iso_or_equiv
_atom_site_adp_type
_atom_site_occupancy
_atom_site_symmetry_multiplicity
_atom_site_calc_flag
_atom_site_refinement_flags
_atom_site_disorder_assembly
_atom_site_disorder_group
Cu1 Cu 0.0000 0.00002(3) 0.7500 0.0246(2) Uani 1 2 d S . .
O1A O -0.1049(3) -0.0016(2) 0.8563(3) 0.0675(12) Uani 1 1 d . . .
O2A O -0.2446(8) -0.0131(3) 0.8264(7) 0.200(4) Uani 1 1 d . . .
O3A O -0.1969(4) -0.0216(2) 0.9454(3) 0.0925(17) Uani 1 1 d . . .
N1A N -0.1827(5) 0.0091(5) 0.8758(4) 0.247(8) Uani 1 1 d . . .
N11A N 0.0837(3) -0.05905(15) 0.8197(2) 0.0265(9) Uani 1 1 d . . .
N11B N 0.0743(3) 0.05951(15) 0.8258(2) 0.0256(9) Uani 1 1 d . . .
C11A C 0.1189(3) -0.10047(18) 0.7776(3) 0.0284(11) Uani 1 1 d . . .
H11A H 0.1133 -0.0980 0.7157 0.034 Uiso 1 1 calc R . .
C11B C 0.1725(3) 0.06609(19) 0.8371(3) 0.0311(11) Uani 1 1 d . . .
H11B H 0.2110 0.0395 0.8145 0.037 Uiso 1 1 calc R . .
C12A C 0.1625(3) -0.14618(18) 0.8203(3) 0.0327(12) Uani 1 1 d . . .
H12A H 0.1862 -0.1744 0.7880 0.039 Uiso 1 1 calc R . .
C12B C 0.2187(4) 0.11123(19) 0.8813(3) 0.0322(11) Uani 1 1 d . . .
H12B H 0.2885 0.1149 0.8889 0.039 Uiso 1 1 calc R . .
C13A C 0.1713(3) -0.15061(19) 0.9100(3) 0.0290(12) Uani 1 1 d . . .
C13B C 0.1651(4) 0.15088(19) 0.9145(3) 0.0292(12) Uani 1 1 d . . .
C14A C 0.1385(4) -0.1073(2) 0.9530(3) 0.0375(13) Uani 1 1 d . . .
H14A H 0.1458 -0.1082 1.0152 0.045 Uiso 1 1 calc R . .
C14B C 0.0633(4) 0.1427(2) 0.9029(3) 0.0374(12) Uani 1 1 d . . .
H14B H 0.0230 0.1685 0.9253 0.045 Uiso 1 1 calc R . .
C15A C 0.0954(3) -0.0627(2) 0.9070(3) 0.0335(12) Uani 1 1 d . . .
H15A H 0.0731 -0.0335 0.9384 0.040 Uiso 1 1 calc R . .
C15B C 0.0217(4) 0.0973(2) 0.8592(3) 0.0349(12) Uani 1 1 d . . .
H15B H -0.0477 0.0924 0.8521 0.042 Uiso 1 1 calc R . .
C21A C 0.2121(3) -0.20167(19) 0.9569(3) 0.0289(12) Uani 1 1 d . . .
C21B C 0.2101(3) 0.20137(18) 0.9578(3) 0.0282(12) Uani 1 1 d . . .
C22A C 0.1467(3) -0.24235(18) 0.9730(3) 0.0276(11) Uani 1 1 d . . .
C22B C 0.1969(3) 0.25140(19) 0.9119(3) 0.0280(11) Uani 1 1 d . . .
C23A C 0.3144(3) -0.20856(19) 0.9835(3) 0.0297(11) Uani 1 1 d . . .
C23B C 0.2629(3) 0.19957(19) 1.0457(3) 0.0291(11) Uani 1 1 d . . .
C31A C 0.0421(3) -0.2374(2) 0.9468(3) 0.0328(12) Uani 1 1 d . . .
H31A H 0.0151 -0.2051 0.9180 0.039 Uiso 1 1 calc R . .
C31B C 0.1450(4) 0.2546(2) 0.8222(3) 0.0387(13) Uani 1 1 d . . .
H31B H 0.1197 0.2223 0.7921 0.046 Uiso 1 1 calc R . .
C32A C -0.0202(4) -0.2776(2) 0.9616(3) 0.0408(13) Uani 1 1 d . . .
H32A H -0.0896 -0.2732 0.9430 0.049 Uiso 1 1 calc R . .
C32B C 0.1318(4) 0.3033(2) 0.7798(3) 0.0443(14) Uani 1 1 d . . .
H32B H 0.0960 0.3049 0.7208 0.053 Uiso 1 1 calc R . .
C33A C 0.0181(4) -0.3259(2) 1.0046(3) 0.0408(13) Uani 1 1 d . . .
H33A H -0.0258 -0.3538 1.0151 0.049 Uiso 1 1 calc R . .
C33B C 0.1705(4) 0.3516(2) 0.8223(3) 0.0445(14) Uani 1 1 d . . .
H33B H 0.1601 0.3854 0.7918 0.053 Uiso 1 1 calc R . .
C34A C 0.3833(4) -0.1671(2) 0.9689(3) 0.0358(12) Uani 1 1 d . . .
H34A H 0.3590 -0.1343 0.9401 0.043 Uiso 1 1 calc R . .
C34B C 0.2778(4) 0.1496(2) 1.0942(3) 0.0354(12) Uani 1 1 d . . .
H34B H 0.2508 0.1167 1.0671 0.043 Uiso 1 1 calc R . .
N100 N 0.2896(11) -0.3423(6) 0.8341(7) 0.090(5) Uani 0.50 1 d P . .
C101 C 0.1017(7) -0.3613(4) 0.7800(5) 0.086(2) Uani 1 1 d . . .
C102 C 0.0512(7) -0.4106(4) 0.7659(6) 0.110(3) Uani 1 1 d . . .
H102 H 0.0860 -0.4440 0.7779 0.132 Uiso 1 1 calc R . .
C103 C 0.0506(6) -0.3162(4) 0.7648(5) 0.091(3) Uani 1 1 d . . .
H103 H 0.0842 -0.2823 0.7744 0.109 Uiso 1 1 calc R . .
C104 C 0.2037(15) -0.3526(7) 0.8112(8) 0.085(6) Uani 0.50 1 d P . .
N200 N -0.3598(17) -0.0400(6) 0.6760(10) 0.149(10) Uani 0.50 1 d P . .
C201 C -0.4096(10) -0.0274(3) 0.6156(6) 0.098(4) Uani 1 1 d . . .
C202 C -0.5128(18) -0.0331(7) 0.6162(11) 0.100(7) Uani 0.50 1 d P . .
C203 C -0.4746(9) -0.0061(5) 0.5312(8) 0.056(3) Uani 0.50 1 d P . .
C204 C -0.5736(5) -0.0073(3) 0.5296(6) 0.079(2) Uani 1 1 d . . .
C205 C -0.6261(12) 0.0121(6) 0.4509(14) 0.083(5) Uani 0.50 1 d P . .

loop_
_atom_site_aniso_label
_atom_site_aniso_U_11
_atom_site_aniso_U_22
_atom_site_aniso_U_33
_atom_site_aniso_U_23
_atom_site_aniso_U_13
_atom_site_aniso_U_12
Cu1 0.0285(4) 0.0140(4) 0.0262(4) 0.000 -0.0071(3) 0.000
O1A 0.051(3) 0.092(3) 0.064(3) -0.010(3) 0.023(2) -0.018(3)
O2A 0.304(11) 0.053(5) 0.310(12) 0.022(5) 0.225(10) 0.020(5)
O3A 0.123(4) 0.094(4) 0.072(3) -0.024(3) 0.047(3) -0.057(3)
N1A 0.099(5) 0.59(2) 0.069(4) -0.179(8) 0.063(4) -0.227(9)
N11A 0.031(2) 0.018(2) 0.026(2) 0.0005(17) -0.0045(18) 0.0001(17)
N11B 0.029(2) 0.019(2) 0.027(2) -0.0020(18) 0.0016(18) -0.0014(17)
C11A 0.035(3) 0.024(3) 0.024(2) 0.003(2) 0.001(2) -0.001(2)
C11B 0.030(3) 0.028(3) 0.032(3) -0.004(2) -0.002(2) 0.002(2)
C12A 0.041(3) 0.018(2) 0.040(3) 0.003(2) 0.008(2) 0.006(2)
C12B 0.027(3) 0.028(3) 0.039(3) -0.002(2) 0.000(2) -0.001(2)
C13A 0.024(3) 0.018(3) 0.042(3) 0.011(2) 0.000(2) 0.001(2)
C13B 0.037(3) 0.022(3) 0.026(3) 0.000(2) 0.000(2) -0.004(2)
C14A 0.049(3) 0.031(3) 0.028(3) 0.003(2) -0.004(2) 0.005(2)
C14B 0.032(3) 0.033(3) 0.049(3) -0.017(3) 0.012(2) -0.005(2)
C15A 0.040(3) 0.024(3) 0.031(3) 0.000(2) -0.004(2) 0.006(2)
C15B 0.027(3) 0.032(3) 0.045(3) -0.012(2) 0.004(2) -0.007(2)
C21A 0.027(3) 0.027(3) 0.030(3) 0.004(2) -0.001(2) 0.006(2)
C21B 0.032(3) 0.020(3) 0.031(3) -0.008(2) 0.003(2) -0.003(2)
C22A 0.031(3) 0.022(2) 0.027(3) 0.004(2) 0.001(2) 0.004(2)
C22B 0.025(3) 0.028(3) 0.030(3) -0.004(2) 0.002(2) -0.005(2)
C23A 0.031(3) 0.026(3) 0.030(3) 0.007(2) 0.001(2) 0.003(2)
C23B 0.030(3) 0.025(3) 0.033(3) -0.005(2) 0.006(2) -0.004(2)
C31A 0.029(3) 0.029(3) 0.038(3) 0.007(2) 0.002(2) 0.008(2)
C31B 0.040(3) 0.035(3) 0.037(3) -0.008(2) 0.000(2) -0.009(2)
C32A 0.027(3) 0.044(3) 0.049(3) 0.004(3) 0.002(2) 0.004(2)
C32B 0.044(3) 0.051(4) 0.033(3) 0.004(3) -0.004(2) -0.007(3)
C33A 0.037(3) 0.033(3) 0.052(3) 0.009(3) 0.009(3) -0.008(2)
C33B 0.060(4) 0.031(3) 0.042(3) 0.013(3) 0.010(3) 0.000(3)
C34A 0.035(3) 0.026(3) 0.043(3) 0.009(2) 0.000(2) 0.000(2)
C34B 0.037(3) 0.027(3) 0.040(3) -0.006(2) 0.005(2) -0.006(2)
N100 0.099(10) 0.126(12) 0.043(7) 0.013(7) 0.005(7) 0.042(9)
C101 0.106(7) 0.089(7) 0.062(5) 0.002(5) 0.018(5) 0.020(6)
C102 0.147(9) 0.091(7) 0.103(8) 0.026(6) 0.054(8) 0.048(6)
C103 0.112(7) 0.097(7) 0.062(5) -0.009(5) 0.013(5) -0.020(5)
C104 0.107(14) 0.129(15) 0.020(7) 0.004(8) 0.013(8) 0.060(12)
N200 0.27(3) 0.071(11) 0.078(11) 0.018(9) -0.030(13) 0.052(14)
C201 0.184(12) 0.046(5) 0.056(6) -0.002(4) 0.002(7) 0.016(6)
C202 0.160(17) 0.075(12) 0.080(11) -0.034(9) 0.060(12) -0.079(12)
C203 0.063(9) 0.045(8) 0.062(8) 0.007(7) 0.017(7) 0.021(7)
C204 0.059(4) 0.068(5) 0.113(6) -0.043(5) 0.026(5) -0.012(4)
C205 0.075(10) 0.047(10) 0.109(14) -0.039(9) -0.029(10) 0.002(7)

loop_
_atom_type_symbol
_atom_type_description
_atom_type_scat_dispersion_real
_atom_type_scat_dispersion_imag
_atom_type_scat_source
C C 0.0033 0.0016 'International Tables Vol C Tables 4.2.6.8 and 6.1.1.4'
H H 0.0000 0.0000 'International Tables Vol C Tables 4.2.6.8 and 6.1.1.4'
N N 0.0061 0.0033 'International Tables Vol C Tables 4.2.6.8 and 6.1.1.4'
O O 0.0106 0.0060 'International Tables Vol C Tables 4.2.6.8 and 6.1.1.4'
Cu Cu 0.3201 1.2651 'International Tables Vol C Tables 4.2.6.8 and 6.1.1.4'

loop_
_geom_angle_atom_site_label_1
_geom_angle_atom_site_label_2
_geom_angle_atom_site_label_3
_geom_angle
_geom_angle_site_symmetry_1
_geom_angle_site_symmetry_3
_geom_angle_publ_flag
N11B Cu1 N11B 87.5(2) 2_556 . ?
N11B Cu1 N11A 175.05(16) 2_556 . ?
N11B Cu1 N11A 92.09(13) . . ?
N11B Cu1 N11A 92.09(13) 2_556 2_556 ?
N11B Cu1 N11A 175.05(16) . 2_556 ?
N11A Cu1 N11A 88.7(2) . 2_556 ?
N11B Cu1 O1A 85.24(14) 2_556 2_556 ?
N11B Cu1 O1A 96.11(16) . 2_556 ?
N11A Cu1 O1A 89.89(15) . 2_556 ?
N11A Cu1 O1A 88.78(15) 2_556 2_556 ?
N11B Cu1 O1A 96.11(16) 2_556 . ?
N11B Cu1 O1A 85.23(15) . . ?
N11A Cu1 O1A 88.78(15) . . ?
N11A Cu1 O1A 89.89(15) 2_556 . ?
O1A Cu1 O1A 178.1(2) 2_556 . ?
N1A O1A Cu1 149.4(6) . . ?
O1A N1A O2A 108.0(8) . . ?
O1A N1A O3A 110.8(11) . . ?
O2A N1A O3A 93.5(8) . . ?
C15A N11A C11A 117.2(4) . . ?
C15A N11A Cu1 122.1(3) . . ?
C11A N11A Cu1 120.1(3) . . ?
C11B N11B C15B 118.4(4) . . ?
C11B N11B Cu1 123.0(3) . . ?
C15B N11B Cu1 118.2(3) . . ?
N11A C11A C12A 123.0(4) . . ?
N11B C11B C12B 120.9(4) . . ?
C13A C12A C11A 119.5(4) . . ?
C13B C12B C11B 121.2(4) . . ?
C12A C13A C14A 117.2(4) . . ?
C12A C13A C21A 120.4(4) . . ?
C14A C13A C21A 122.4(4) . . ?
C12B C13B C14B 116.8(4) . . ?
C12B C13B C21B 123.3(4) . . ?
C14B C13B C21B 119.9(4) . . ?
C15A C14A C13A 120.8(5) . . ?
C15B C14B C13B 119.5(5) . . ?
N11A C15A C14A 122.2(5) . . ?
N11B C15B C14B 123.2(4) . . ?
C22A C21A C23A 120.6(4) . . ?
C22A C21A C13A 119.3(4) . . ?
C23A C21A C13A 120.1(4) . . ?
C23B C21B C22B 120.3(4) . . ?
C23B C21B C13B 120.0(4) . . ?
C22B C21B C13B 119.7(4) . . ?
C21A C22A C31A 122.7(4) . . ?
C21A C22A C23A 119.3(4) . 7_547 ?
C31A C22A C23A 118.0(4) . 7_547 ?
C21B C22B C23B 120.0(4) . 7_557 ?
C21B C22B C31B 121.7(4) . . ?
C23B C22B C31B 118.3(4) 7_557 . ?
C21A C23A C22A 120.1(4) . 7_547 ?
C21A C23A C34A 121.8(4) . . ?
C22A C23A C34A 118.1(4) 7_547 . ?
C21B C23B C22B 119.7(4) . 7_557 ?
C21B C23B C34B 121.7(4) . . ?
C22B C23B C34B 118.5(4) 7_557 . ?
C32A C31A C22A 122.0(4) . . ?
C32B C31B C22B 120.7(5) . . ?
C31A C32A C33A 120.0(4) . . ?
C31B C32B C33B 120.7(5) . . ?
C34A C33A C32A 120.7(5) 7_547 . ?
C34B C33B C32B 120.7(5) 7_557 . ?
C33A C34A C23A 121.2(4) 7_547 . ?
C33B C34B C23B 121.1(5) 7_557 . ?
C103 C101 C102 118.1(9) . . ?
C103 C101 C104 113.6(11) . . ?
C102 C101 C104 128.3(11) . . ?
C101 C102 C102 119.6(5) . 2_556 ?
C101 C103 C103 122.3(6) . 2_556 ?
N100 C104 C101 175.7(18) . . ?
N200 C201 C205 120(2) . 5_456 ?
N200 C201 C202 115.1(18) . . ?
C205 C201 C202 125.1(12) 5_456 . ?
N200 C201 C203 175.8(16) . . ?
C205 C201 C203 57.6(9) 5_456 . ?
C202 C201 C203 67.9(10) . . ?
C201 C202 C204 108.5(10) . . ?
C201 C202 C203 58.7(8) . . ?
C204 C202 C203 49.9(7) . . ?
C203 C203 C204 68.1(13) 5_456 5_456 ?
C203 C203 C204 62.3(12) 5_456 . ?
C204 C203 C204 130.4(9) 5_456 . ?
C203 C203 C205 130(2) 5_456 5_456 ?
C204 C203 C205 62.0(12) 5_456 5_456 ?
C204 C203 C205 167.1(15) . 5_456 ?
C203 C203 C201 175(2) 5_456 . ?
C204 C203 C201 114.3(11) 5_456 . ?
C204 C203 C201 115.1(11) . . ?
C205 C203 C201 52.3(10) 5_456 . ?
C203 C203 C202 123.6(19) 5_456 . ?
C204 C203 C202 166.1(13) 5_456 . ?
C204 C203 C202 61.8(10) . . ?
C205 C203 C202 105.4(14) 5_456 . ?
C201 C203 C202 53.4(9) . . ?
C203 C204 C203 49.6(9) 5_456 . ?
C203 C204 C205 61.5(10) 5_456 . ?
C203 C204 C205 111.0(12) . . ?
C203 C204 C202 117.4(10) 5_456 . ?
C203 C204 C202 68.3(9) . . ?
C205 C204 C202 176.3(10) . . ?
C201 C205 C203 70.1(13) 5_456 5_456 ?
C201 C205 C204 126.5(14) 5_456 . ?
C203 C205 C204 56.5(8) 5_456 . ?

loop_
_geom_bond_atom_site_label_1
_geom_bond_atom_site_label_2
_geom_bond_distance
_geom_bond_site_symmetry_2
_geom_bond_publ_flag
Cu1 N11B 2.021(4) 2_556 ?
Cu1 N11B 2.021(4) . ?
Cu1 N11A 2.026(4) . ?
Cu1 N11A 2.026(4) 2_556 ?
Cu1 O1A 2.400(4) 2_556 ?
Cu1 O1A 2.400(4) . ?
O1A N1A 1.200(8) . ?
O2A N1A 1.163(11) . ?
O3A N1A 1.363(11) . ?
N11A C15A 1.335(6) . ?
N11A C11A 1.349(6) . ?
N11B C11B 1.340(6) . ?
N11B C15B 1.343(6) . ?
C11A C12A 1.378(6) . ?
C11B C12B 1.389(6) . ?
C12A C13A 1.378(6) . ?
C12B C13B 1.382(6) . ?
C13A C14A 1.378(7) . ?
C13A C21A 1.500(6) . ?
C13B C14B 1.394(6) . ?
C13B C21B 1.485(6) . ?
C14A C15A 1.375(6) . ?
C14B C15B 1.369(6) . ?
C21A C22A 1.400(6) . ?
C21A C23A 1.401(6) . ?
C21B C23B 1.414(6) . ?
C21B C22B 1.412(6) . ?
C22A C31A 1.424(6) . ?
C22A C23A 1.431(6) 7_547 ?
C22B C23B 1.429(6) 7_557 ?
C22B C31B 1.436(6) . ?
C23A C22A 1.431(6) 7_547 ?
C23A C34A 1.439(6) . ?
C23B C22B 1.429(6) 7_557 ?
C23B C34B 1.432(6) . ?
C31A C32A 1.356(7) . ?
C31B C32B 1.360(7) . ?
C32A C33A 1.410(7) . ?
C32B C33B 1.408(7) . ?
C33A C34A 1.350(6) 7_547 ?
C33B C34B 1.351(7) 7_557 ?
C34A C33A 1.350(6) 7_547 ?
C34B C33B 1.351(7) 7_557 ?
N100 C104 1.19(2) . ?
C101 C103 1.307(10) . ?
C101 C102 1.391(12) . ?
C101 C104 1.41(2) . ?
C102 C102 1.401(18) 2_556 ?
C103 C103 1.380(15) 2_556 ?
N200 C201 1.092(15) . ?
C201 C205 1.28(2) 5_456 ?
C201 C202 1.43(2) . ?
C201 C203 1.525(14) . ?
C202 C204 1.57(2) . ?
C202 C203 1.653(19) . ?
C203 C203 1.12(2) 5_456 ?
C203 C204 1.298(15) 5_456 ?
C203 C204 1.361(14) . ?
C203 C205 1.37(2) 5_456 ?
C204 C203 1.298(15) 5_456 ?
C204 C205 1.376(19) . ?
C205 C201 1.28(2) 5_456 ?
C205 C203 1.37(2) 5_456 ?
